data_2213295
loop_
_publ_author_name
'Xiang-Chao Zeng'

_publ_section_title
;
 (<i>RS</i>)-2-[(Furan-2-carbonyl)amino]propionic acid
;
_journal_coeditor_code FB2046
_journal_issue 5
_journal_name_full 'Acta Crystallographica Section E'
_journal_page_first o2537
_journal_page_last o2539
_journal_paper_doi 10.1107/S1600536807017205
_journal_volume 63
_journal_year 2007
_chemical_formula_iupac 'C8 H9 N O4'
_chemical_formula_moiety 'C8 H9 N O4'
_chemical_formula_sum 'C8 H9 N O4'
_chemical_formula_weight 183.16
_chemical_melting_point 442
_chemical_name_systematic
;
(RS)-2-[(Furan-2-carbonyl)amino]propionic acid
;
_space_group_IT_number 2
_symmetry_cell_setting triclinic
_symmetry_space_group_name_Hall '-P 1'
_symmetry_space_group_name_H-M 'P -1'
_atom_sites_solution_hydrogens difmap
_atom_sites_solution_primary direct
_atom_sites_solution_secondary difmap
_audit_creation_method SHELXL-97
_cell_angle_alpha 104.146(2)
_cell_angle_beta 94.137(2)
_cell_angle_gamma 106.413(2)
_cell_formula_units_Z 4
_cell_length_a 8.4240(11)
_cell_length_b 10.1388(13)
_cell_length_c 10.8220(14)
_cell_measurement_reflns_used 4361
_cell_measurement_temperature 173(2)
_cell_measurement_theta_max 27.02
_cell_measurement_theta_min 2.18
_cell_volume 849.78(19)
_computing_cell_refinement 'SAINT-Plus (Bruker, 1999)'
_computing_data_collection 'SMART (Bruker, 1999)'
_computing_data_reduction SAINT-Plus
_computing_molecular_graphics 'SHELXTL (Bruker, 1997)'
_computing_publication_material SHELXTL
_computing_structure_refinement 'SHELXL97 (Sheldrick, 1997)'
_computing_structure_solution 'SHELXS97 (Sheldrick, 1997)'
_diffrn_ambient_temperature 173(2)
_diffrn_measured_fraction_theta_full 0.989
_diffrn_measured_fraction_theta_max 0.989
_diffrn_measurement_device_type 'Bruker SMART 1K CCD area-detector'
_diffrn_measurement_method '\f and \w'
_diffrn_radiation_monochromator graphite
_diffrn_radiation_source 'fine-focus sealed tube'
_diffrn_radiation_type MoK\a
_diffrn_radiation_wavelength 0.71073
_diffrn_reflns_av_R_equivalents 0.0155
_diffrn_reflns_av_sigmaI/netI 0.0213
_diffrn_reflns_limit_h_max 9
_diffrn_reflns_limit_h_min -10
_diffrn_reflns_limit_k_max 12
_diffrn_reflns_limit_k_min -12
_diffrn_reflns_limit_l_max 12
_diffrn_reflns_limit_l_min -12
_diffrn_reflns_number 6167
_diffrn_reflns_theta_full 25.00
_diffrn_reflns_theta_max 25.00
_diffrn_reflns_theta_min 1.96
_diffrn_standards_number 0
_exptl_absorpt_coefficient_mu 0.116
_exptl_absorpt_correction_T_max 0.9816
_exptl_absorpt_correction_T_min 0.9463
_exptl_absorpt_correction_type multi-scan
_exptl_absorpt_process_details '(SADABS; Sheldrick, 1996)'
_exptl_crystal_colour colourless
_exptl_crystal_density_diffrn 1.432
_exptl_crystal_density_method 'not measured'
_exptl_crystal_description block
_exptl_crystal_F_000 384
_exptl_crystal_size_max 0.48
_exptl_crystal_size_mid 0.46
_exptl_crystal_size_min 0.16
_refine_diff_density_max 0.447
_refine_diff_density_min -0.363
_refine_ls_extinction_method none
_refine_ls_goodness_of_fit_ref 1.079
_refine_ls_hydrogen_treatment constr
_refine_ls_matrix_type full
_refine_ls_number_constraints 68
_refine_ls_number_parameters 239
_refine_ls_number_reflns 2954
_refine_ls_number_restraints 0
_refine_ls_restrained_S_all 1.079
_refine_ls_R_factor_all 0.0501
_refine_ls_R_factor_gt 0.0430
_refine_ls_shift/su_max 0.001
_refine_ls_shift/su_mean 0.000
_refine_ls_structure_factor_coef Fsqd
_refine_ls_weighting_details 'calc w=1/[\s^2^(Fo^2^)+(0.0727P)^2^+0.4583P] where P=(Fo^2^+2Fc^2^)/3'
_refine_ls_weighting_scheme calc
_refine_ls_wR_factor_gt 0.1234
_refine_ls_wR_factor_ref 0.1321
_reflns_number_gt 2547
_reflns_number_total 2954
_reflns_threshold_expression I>2\s(I)
_cod_data_source_file fb2046.cif
_cod_data_source_block I
_cod_database_code 2213295
_cod_database_fobs_code 2213295

loop_
_symmetry_equiv_pos_as_xyz
'x, y, z'
'-x, -y, -z'

loop_
_atom_site_type_symbol
_atom_site_label
_atom_site_fract_x
_atom_site_fract_y
_atom_site_fract_z
_atom_site_U_iso_or_equiv
_atom_site_adp_type
_atom_site_calc_flag
_atom_site_refinement_flags
_atom_site_occupancy
O O7 0.88533(17) 0.48529(14) 0.17458(12) 0.0294(3) Uani d . 1
O O6 0.82914(17) 0.77792(15) 0.15239(13) 0.0328(3) Uani d . 1
O O8 0.60495(17) 0.40647(16) 0.14406(14) 0.0358(4) Uani d . 1
H H8 0.6191 0.3686 0.2031 0.054 Uiso calc R 1
O O5 1.14504(18) 0.82727(15) -0.04796(14) 0.0354(4) Uani d . 1
N N2 0.87554(19) 0.62377(16) -0.01770(15) 0.0265(4) Uani d . 1
H H2 0.9374 0.6062 -0.0780 0.032 Uiso calc R 1
C C13 0.9166(2) 0.7531(2) 0.06724(18) 0.0262(4) Uani d . 1
C C15 0.7514(2) 0.46839(19) 0.11436(18) 0.0255(4) Uani d . 1
C C12 1.0662(2) 0.8620(2) 0.05472(19) 0.0282(4) Uani d . 1
C C14 0.7273(2) 0.5130(2) -0.00867(18) 0.0268(4) Uani d . 1
H H14 0.6314 0.5529 -0.0053 0.032 Uiso calc R 1
C C11 1.1446(3) 0.9965(2) 0.12720(19) 0.0315(4) Uani d . 1
H H11 1.1138 1.0456 0.2036 0.038 Uiso calc R 1
C C9 1.2780(3) 0.9454(3) -0.0385(2) 0.0389(5) Uani d . 1
H H9 1.3558 0.9520 -0.0977 0.047 Uiso calc R 1
C C16 0.6842(3) 0.3842(2) -0.12639(19) 0.0358(5) Uani d . 1
H H16A 0.7775 0.3442 -0.1322 0.054 Uiso calc R 1
H H16B 0.6642 0.4139 -0.2042 0.054 Uiso calc R 1
H H16C 0.5832 0.3115 -0.1187 0.054 Uiso calc R 1
C C10 1.2833(3) 1.0505(2) 0.0660(2) 0.0392(5) Uani d . 1
H H10 1.3639 1.1429 0.0939 0.047 Uiso calc R 1
O O4 0.86090(18) 0.01481(16) 0.32185(14) 0.0382(4) Uani d . 1
H H4 0.8421 -0.0650 0.2677 0.057 Uiso calc R 1
O O2 0.61859(18) 0.26684(15) 0.31252(13) 0.0344(4) Uani d . 1
O O3 0.58716(18) -0.06618(15) 0.32960(13) 0.0349(4) Uani d . 1
N N1 0.6097(2) 0.20140(17) 0.49555(15) 0.0284(4) Uani d . 1
H H1 0.5589 0.1915 0.5625 0.034 Uiso calc R 1
O O1 0.3228(2) 0.34143(18) 0.34330(16) 0.0478(4) Uani d . 1
C C7 0.7229(2) 0.0227(2) 0.36757(18) 0.0270(4) Uani d . 1
C C5 0.5510(2) 0.25636(19) 0.40916(18) 0.0271(4) Uani d . 1
C C4 0.4056(2) 0.3051(2) 0.43500(19) 0.0295(4) Uani d . 1
C C6 0.7586(2) 0.1580(2) 0.47817(18) 0.0303(4) Uani d . 1
H H6 0.8454 0.2367 0.4578 0.036 Uiso calc R 1
C C3 0.3388(3) 0.3241(2) 0.54376(19) 0.0333(5) Uani d . 1
H H3 0.3728 0.3047 0.6213 0.040 Uiso calc R 1
C C8 0.8276(3) 0.1338(3) 0.6018(2) 0.0445(6) Uani d . 1
H H8A 0.7394 0.0653 0.6289 0.067 Uiso calc R 1
H H8B 0.8664 0.2248 0.6696 0.067 Uiso calc R 1
H H8C 0.9214 0.0958 0.5865 0.067 Uiso calc R 1
C C1 0.1975(3) 0.3867(3) 0.3992(3) 0.0474(6) Uani d . 1
H H1A 0.1181 0.4180 0.3571 0.057 Uiso calc R 1
C C2 0.2050(3) 0.3799(3) 0.5187(3) 0.0516(7) Uani d . 1
H H2A 0.1345 0.4071 0.5781 0.062 Uiso calc R 1

loop_
_atom_site_aniso_label
_atom_site_aniso_U_11
_atom_site_aniso_U_22
_atom_site_aniso_U_33
_atom_site_aniso_U_12
_atom_site_aniso_U_13
_atom_site_aniso_U_23
O7 0.0283(7) 0.0336(7) 0.0266(7) 0.0106(6) 0.0059(6) 0.0072(6)
O6 0.0356(8) 0.0305(7) 0.0345(8) 0.0123(6) 0.0147(6) 0.0079(6)
O8 0.0289(8) 0.0443(9) 0.0360(8) 0.0056(6) 0.0076(6) 0.0203(7)
O5 0.0335(8) 0.0355(8) 0.0351(8) 0.0079(6) 0.0098(6) 0.0081(6)
N2 0.0273(8) 0.0273(8) 0.0261(8) 0.0081(7) 0.0101(6) 0.0081(7)
C13 0.0274(10) 0.0269(10) 0.0277(10) 0.0113(8) 0.0049(8) 0.0098(8)
C15 0.0273(10) 0.0225(9) 0.0261(9) 0.0080(8) 0.0077(8) 0.0041(7)
C12 0.0280(10) 0.0308(10) 0.0299(10) 0.0120(8) 0.0062(8) 0.0117(8)
C14 0.0243(9) 0.0272(10) 0.0287(10) 0.0073(8) 0.0059(7) 0.0078(8)
C11 0.0345(11) 0.0313(10) 0.0282(10) 0.0109(9) 0.0028(8) 0.0068(8)
C9 0.0264(11) 0.0501(13) 0.0412(12) 0.0059(9) 0.0081(9) 0.0202(11)
C16 0.0380(12) 0.0345(11) 0.0280(10) 0.0036(9) 0.0028(8) 0.0060(9)
C10 0.0325(11) 0.0327(11) 0.0464(13) -0.0006(9) -0.0027(9) 0.0150(10)
O4 0.0324(8) 0.0389(8) 0.0380(8) 0.0133(6) 0.0093(6) -0.0024(7)
O2 0.0405(8) 0.0362(8) 0.0315(8) 0.0143(6) 0.0136(6) 0.0134(6)
O3 0.0346(8) 0.0331(8) 0.0323(8) 0.0049(7) 0.0097(6) 0.0060(6)
N1 0.0314(9) 0.0331(9) 0.0241(8) 0.0130(7) 0.0103(7) 0.0086(7)
O1 0.0506(10) 0.0528(10) 0.0462(10) 0.0217(8) 0.0104(8) 0.0174(8)
C7 0.0310(11) 0.0301(10) 0.0243(9) 0.0123(9) 0.0075(8) 0.0112(8)
C5 0.0314(10) 0.0209(9) 0.0260(10) 0.0051(8) 0.0080(8) 0.0034(7)
C4 0.0286(10) 0.0237(9) 0.0342(11) 0.0068(8) 0.0022(8) 0.0067(8)
C6 0.0300(10) 0.0334(11) 0.0271(10) 0.0121(8) 0.0061(8) 0.0045(8)
C3 0.0319(11) 0.0406(12) 0.0219(9) 0.0030(9) 0.0034(8) 0.0085(8)
C8 0.0454(13) 0.0618(15) 0.0297(11) 0.0285(12) 0.0025(9) 0.0058(10)
C1 0.0376(13) 0.0435(13) 0.0653(17) 0.0215(11) 0.0044(11) 0.0130(12)
C2 0.0353(13) 0.0507(14) 0.0546(16) 0.0070(11) 0.0178(11) -0.0066(12)

loop_
_atom_type_symbol
_atom_type_description
_atom_type_scat_dispersion_real
_atom_type_scat_dispersion_imag
_atom_type_scat_source
C C 0.0033 0.0016 'International Tables Vol C Tables 4.2.6.8 and 6.1.1.4'
H H 0.0000 0.0000 'International Tables Vol C Tables 4.2.6.8 and 6.1.1.4'
N N 0.0061 0.0033 'International Tables Vol C Tables 4.2.6.8 and 6.1.1.4'
O O 0.0106 0.0060 'International Tables Vol C Tables 4.2.6.8 and 6.1.1.4'

loop_
_geom_angle_atom_site_label_1
_geom_angle_atom_site_label_2
_geom_angle_atom_site_label_3
_geom_angle
C15 O8 H8 109.5
C12 O5 C9 106.07(16)
C13 N2 C14 118.93(15)
C13 N2 H2 120.5
C14 N2 H2 120.5
O6 C13 N2 120.54(17)
O6 C13 C12 122.12(17)
N2 C13 C12 117.34(16)
O7 C15 O8 124.96(17)
O7 C15 C14 124.87(17)
O8 C15 C14 110.15(16)
C11 C12 O5 110.86(17)
C11 C12 C13 131.79(18)
O5 C12 C13 117.35(17)
N2 C14 C16 110.92(15)
N2 C14 C15 110.72(15)
C16 C14 C15 110.55(16)
N2 C14 H14 108.2
C16 C14 H14 108.2
C15 C14 H14 108.2
C12 C11 C10 105.98(18)
C12 C11 H11 127.0
C10 C11 H11 127.0
C10 C9 O5 110.53(18)
C10 C9 H9 124.7
O5 C9 H9 124.7
C14 C16 H16A 109.5
C14 C16 H16B 109.5
H16A C16 H16B 109.5
C14 C16 H16C 109.5
H16A C16 H16C 109.5
H16B C16 H16C 109.5
C9 C10 C11 106.56(18)
C9 C10 H10 126.7
C11 C10 H10 126.7
C7 O4 H4 109.5
C5 N1 C6 119.31(16)
C5 N1 H1 120.3
C6 N1 H1 120.3
C4 O1 C1 106.02(18)
O3 C7 O4 124.96(18)
O3 C7 C6 124.59(17)
O4 C7 C6 110.43(16)
O2 C5 N1 120.92(18)
O2 C5 C4 122.11(18)
N1 C5 C4 116.97(17)
C3 C4 O1 110.99(18)
C3 C4 C5 128.52(19)
O1 C4 C5 120.47(18)
N1 C6 C8 110.23(16)
N1 C6 C7 111.58(16)
C8 C6 C7 109.64(17)
N1 C6 H6 108.4
C8 C6 H6 108.4
C7 C6 H6 108.4
C4 C3 C2 105.47(19)
C4 C3 H3 127.3
C2 C3 H3 127.3
C6 C8 H8A 109.5
C6 C8 H8B 109.5
H8A C8 H8B 109.5
C6 C8 H8C 109.5
H8A C8 H8C 109.5
H8B C8 H8C 109.5
C2 C1 O1 109.8(2)
C2 C1 H1A 125.1
O1 C1 H1A 125.1
C1 C2 C3 107.6(2)
C1 C2 H2A 126.2
C3 C2 H2A 126.2

loop_
_geom_bond_atom_site_label_1
_geom_bond_atom_site_label_2
_geom_bond_distance
O7 C15 1.207(2)
O6 C13 1.243(2)
O8 C15 1.318(2)
O8 H8 0.8400
O5 C12 1.359(2)
O5 C9 1.365(3)
N2 C13 1.339(2)
N2 C14 1.453(2)
N2 H2 0.8800
C13 C12 1.462(3)
C15 C14 1.525(3)
C12 C11 1.343(3)
C14 C16 1.520(3)
C14 H14 1.0000
C11 C10 1.425(3)
C11 H11 0.9500
C9 C10 1.339(3)
C9 H9 0.9500
C16 H16A 0.9800
C16 H16B 0.9800
C16 H16C 0.9800
C10 H10 0.9500
O4 C7 1.311(2)
O4 H4 0.8400
O2 C5 1.239(2)
O3 C7 1.207(2)
N1 C5 1.332(3)
N1 C6 1.451(2)
N1 H1 0.8800
O1 C4 1.353(3)
O1 C1 1.386(3)
C7 C6 1.522(3)
C5 C4 1.465(3)
C4 C3 1.336(3)
C6 C8 1.522(3)
C6 H6 1.0000
C3 C2 1.434(3)
C3 H3 0.9500
C8 H8A 0.9800
C8 H8B 0.9800
C8 H8C 0.9800
C1 C2 1.310(4)
C1 H1A 0.9500
C2 H2A 0.9500

loop_
_geom_hbond_atom_site_label_D
_geom_hbond_atom_site_label_H
_geom_hbond_atom_site_label_A
_geom_hbond_site_symmetry_A
_geom_hbond_distance_DH
_geom_hbond_distance_HA
_geom_hbond_distance_DA
_geom_hbond_angle_DHA
O8 H8 O2 . 0.84 1.75 2.581(2) 170.5
N2 H2 O7 2_765 0.88 2.17 3.000(2) 156.6
O4 H4 O6 1_545 0.84 1.74 2.572(2) 172.8
N1 H1 O3 2_656 0.88 2.13 2.941(2) 152.7
N2 H2 O5 . 0.88 2.35 2.704(2) 104
C11 H11 O4 1_565 0.95 2.55 3.312(3) 138
C14 H14 O8 2_665 1.00 2.59 3.454(2) 144

loop_
_geom_torsion_atom_site_label_1
_geom_torsion_atom_site_label_2
_geom_torsion_atom_site_label_3
_geom_torsion_atom_site_label_4
_geom_torsion
C14 N2 C13 O6 -0.1(3)
C14 N2 C13 C12 -179.73(16)
C9 O5 C12 C11 0.1(2)
C9 O5 C12 C13 179.53(17)
O6 C13 C12 C11 4.6(3)
N2 C13 C12 C11 -175.8(2)
O6 C13 C12 O5 -174.75(17)
N2 C13 C12 O5 4.9(3)
C13 N2 C14 C16 169.72(17)
C13 N2 C14 C15 -67.2(2)
O7 C15 C14 N2 -21.9(3)
O8 C15 C14 N2 159.21(15)
O7 C15 C14 C16 101.4(2)
O8 C15 C14 C16 -77.5(2)
O5 C12 C11 C10 -0.2(2)
C13 C12 C11 C10 -179.6(2)
C12 O5 C9 C10 0.1(2)
O5 C9 C10 C11 -0.2(2)
C12 C11 C10 C9 0.3(2)
C6 N1 C5 O2 2.2(3)
C6 N1 C5 C4 -176.92(16)
C1 O1 C4 C3 0.5(2)
C1 O1 C4 C5 -178.05(18)
O2 C5 C4 C3 -167.0(2)
N1 C5 C4 C3 12.1(3)
O2 C5 C4 O1 11.2(3)
N1 C5 C4 O1 -169.72(17)
C5 N1 C6 C8 166.01(18)
C5 N1 C6 C7 -71.9(2)
O3 C7 C6 N1 -25.3(3)
O4 C7 C6 N1 156.30(16)
O3 C7 C6 C8 97.1(2)
O4 C7 C6 C8 -81.3(2)
O1 C4 C3 C2 -1.3(2)
C5 C4 C3 C2 177.04(19)
C4 O1 C1 C2 0.7(3)
O1 C1 C2 C3 -1.5(3)
C4 C3 C2 C1 1.7(3)

loop_
_cod_related_entry_id
_cod_related_entry_database
_cod_related_entry_code
1 ChemSpider 2105504
